data_7033134
loop_
_publ_author_name
'Kim, Minsung'
'Kobayashi, Makoto'
'Kato, Hideki'
'Yamane, Hisanori'
'Sato, Yasushi'
'Kakihana, Masato'

_publ_section_title
;
 Crystal structures and luminescence properties of
 Eu&#x00B2;&#x207A;-activated new NaBa0.5Ca0.5PO&#x2084; and
 Na&#x2083;Ba&#x2082;Ca(PO&#x2084;)&#x2083;.
;
_journal_issue 4
_journal_name_full 'Dalton transactions (Cambridge, England : 2003)'
_journal_page_first 1900
_journal_page_last 1904
_journal_paper_doi 10.1039/c4dt03024a
_journal_volume 44
_journal_year 2015
_chemical_formula_moiety 'Ba2 Ca Na3 O12 P3'
_chemical_formula_structural 'Na2 (Na0.5Ca0.5)2 Ba2 (P O4)3'
_chemical_formula_sum 'Ba2 Ca Na3 O12 P3'
_chemical_formula_weight 668.64
_chemical_name_common
; 
sodium calcium barium phosphate
;
_chemical_name_systematic
; 
Trisodium Monocalcium Dibarium Triphosphorous Dodecaoxygen
;
_space_group_IT_number 159
_symmetry_cell_setting trigonal
_symmetry_Int_Tables_number 159
_symmetry_space_group_name_Hall 'P 3 -2c'
_symmetry_space_group_name_H-M 'P 3 1 c'
_atom_sites_solution_primary direct
_atom_sites_solution_secondary difmap
_audit_creation_method SHELXL-97
_cell_angle_alpha 90.00
_cell_angle_beta 90.00
_cell_angle_gamma 120.00
_cell_formula_units_Z 2
_cell_length_a 5.4515(2)
_cell_length_b 5.4515(2)
_cell_length_c 23.1283(8)
_cell_measurement_reflns_used 3902
_cell_measurement_temperature 293(2)
_cell_measurement_theta_max 27.45
_cell_measurement_theta_min 3.525
_cell_volume 595.26(4)
_computing_cell_refinement 'RAPID-AUTO (Rigaku/MSC, 2005)'
_computing_data_collection 'RAPID-AUTO (Rigaku/MSC, 2005)'
_computing_data_reduction 'RAPID-AUTO (Rigaku/MSC, 2005)'
_computing_molecular_graphics 'VESTA (Momma & Izumi, 2008)'
_computing_publication_material 'SHELXL-97 (Sheldrick, 2008)'
_computing_structure_refinement 'SHELXL-97 (Sheldrick, 2008)'
_computing_structure_solution 'SIR2004 (Burla et al., 2005)'
_diffrn_ambient_temperature 293(2)
_diffrn_detector_area_resol_mean 10.0
_diffrn_measured_fraction_theta_full 0.998
_diffrn_measured_fraction_theta_max 0.998
_diffrn_measurement_device_type 'Rigaku RAXIS-RAPID II'
_diffrn_measurement_method \w
_diffrn_radiation_monochromator graphite
_diffrn_radiation_source 'fine-focus sealed tube'
_diffrn_radiation_type MoK\a
_diffrn_radiation_wavelength 0.71075
_diffrn_reflns_av_R_equivalents 0.0303
_diffrn_reflns_av_sigmaI/netI 0.0215
_diffrn_reflns_limit_h_max 7
_diffrn_reflns_limit_h_min -7
_diffrn_reflns_limit_k_max 7
_diffrn_reflns_limit_k_min -6
_diffrn_reflns_limit_l_max 30
_diffrn_reflns_limit_l_min -30
_diffrn_reflns_number 5929
_diffrn_reflns_theta_full 27.45
_diffrn_reflns_theta_max 27.45
_diffrn_reflns_theta_min 3.52
_exptl_absorpt_coefficient_mu 7.579
_exptl_absorpt_correction_T_max 0.796507
_exptl_absorpt_correction_T_min 0.582105
_exptl_absorpt_correction_type numerical
_exptl_absorpt_process_details
;
(NUMABS; Higashi, 1999)
;
_exptl_crystal_colour colorless
_exptl_crystal_density_diffrn 3.730
_exptl_crystal_density_method 'not measured'
_exptl_crystal_description platelet
_exptl_crystal_F_000 612
_exptl_crystal_size_max 0.106
_exptl_crystal_size_mid 0.101
_exptl_crystal_size_min 0.037
_refine_diff_density_max 1.172
_refine_diff_density_min -0.858
_refine_diff_density_rms 0.166
_refine_ls_abs_structure_details 'Flack H D (1983), Acta Cryst. A39, 876-881'
_refine_ls_abs_structure_Flack 0.43(18)
_refine_ls_extinction_method none
_refine_ls_goodness_of_fit_ref 1.204
_refine_ls_matrix_type full
_refine_ls_number_parameters 49
_refine_ls_number_reflns 924
_refine_ls_number_restraints 2
_refine_ls_restrained_S_all 1.203
_refine_ls_R_factor_all 0.0388
_refine_ls_R_factor_gt 0.0286
_refine_ls_shift/su_max 0.000
_refine_ls_shift/su_mean 0.000
_refine_ls_structure_factor_coef Fsqd
_refine_ls_weighting_details 'calc w=1/[\s^2^(Fo^2^)+(0.0254P)^2^+4.0376P] where P=(Fo^2^+2Fc^2^)/3'
_refine_ls_weighting_scheme calc
_refine_ls_wR_factor_gt 0.0659
_refine_ls_wR_factor_ref 0.0744
_reflns_number_gt 756
_reflns_number_total 924
_reflns_threshold_expression >2sigma(I)
_cod_data_source_file c4dt03024a2.cif
_cod_data_source_block Na3CaBa2P3O12
_cod_depositor_comments
;Adding full bibliography for 7033134--7033135.cif.

The following automatic conversions were performed:

data name '_iucr_refine_instruction_details' was replaced with
'_iucr_refine_instructions_details' as specified in the replacement
file 'data/replacement-values/replacement_tags.lst'.

Automatic conversion script
Id: cif_correct_tags 9268 2022-04-12 08:56:07Z antanas 
;
_cod_database_code 7033134

loop_
_symmetry_equiv_pos_as_xyz
'x, y, z'
'-y, x-y, z'
'y, x, z+1/2'
'-x+y, -x, z'
'-x, -x+y, z+1/2'
'x-y, -y, z+1/2'

loop_
_atom_site_label
_atom_site_type_symbol
_atom_site_fract_x
_atom_site_fract_y
_atom_site_fract_z
_atom_site_U_iso_or_equiv
_atom_site_adp_type
_atom_site_occupancy
_atom_site_symmetry_multiplicity
_atom_site_calc_flag
_atom_site_refinement_flags
Na1 Na 0.3333 0.6667 0.1222(6) 0.012(2) Uani 0.50 3 d SP
Na12 Na 0.3333 0.6667 0.0882(7) 0.012(2) Uani 0.50 3 d SP
Na2 Na 0.3333 0.6667 0.4042(4) 0.0195(10) Uani 0.50 3 d SP
Ca2 Ca 0.3333 0.6667 0.4042(4) 0.0195(10) Uani 0.50 3 d SP
Na3 Na 0.3333 0.6667 0.7102(3) 0.029(3) Uani 1 3 d S
Na4 Na 0.0000 0.0000 0.1591(7) 0.0104(5) Uani 0.50 3 d SP
Ca4 Ca 0.0000 0.0000 0.1591(7) 0.0104(5) Uani 0.50 3 d SP
Ba1 Ba 0.0000 0.0000 -0.00003(4) 0.0222(6) Uani 1 3 d S
Ba2 Ba 0.0000 0.0000 0.31793(2) 0.0200(5) Uani 1 3 d S
P1 P 0.3333 0.6667 0.2441(4) 0.0208(15) Uani 1 3 d S
P2 P 0.3333 0.6667 0.5719(4) 0.0105(12) Uani 1 3 d S
P3 P 0.3333 0.6667 0.88873(19) 0.0158(9) Uani 1 3 d S
O1 O 0.370(2) 0.110(2) 0.0968(4) 0.018(2) Uiso 1 1 d .
O2 O 0.255(3) 0.377(3) 0.2227(5) 0.037(3) Uiso 1 1 d .
O3 O 0.3629(11) 0.1412(15) 0.4088(6) 0.0225(14) Uiso 1 1 d .
O4 O 0.3333 0.6667 0.3096(9) 0.055(3) Uani 1 3 d S
O5 O 0.3333 0.6667 0.5060(10) 0.055(3) Uani 1 3 d S
O6 O 0.3333 0.6667 0.8218(6) 0.020(2) Uani 1 3 d S

loop_
_atom_site_aniso_label
_atom_site_aniso_U_11
_atom_site_aniso_U_22
_atom_site_aniso_U_33
_atom_site_aniso_U_23
_atom_site_aniso_U_13
_atom_site_aniso_U_12
Na1 0.010(3) 0.010(3) 0.017(5) 0.000 0.000 0.0048(15)
Na12 0.010(3) 0.010(3) 0.017(5) 0.000 0.000 0.0048(15)
Na2 0.0251(12) 0.0251(12) 0.008(2) 0.000 0.000 0.0125(6)
Ca2 0.0251(12) 0.0251(12) 0.008(2) 0.000 0.000 0.0125(6)
Na3 0.034(4) 0.034(4) 0.020(6) 0.000 0.000 0.0170(19)
Na4 0.0100(7) 0.0100(7) 0.0113(13) 0.000 0.000 0.0050(3)
Ca4 0.0100(7) 0.0100(7) 0.0113(13) 0.000 0.000 0.0050(3)
Ba1 0.0265(6) 0.0265(6) 0.0137(15) 0.000 0.000 0.0132(3)
Ba2 0.0264(6) 0.0264(6) 0.0072(12) 0.000 0.000 0.0132(3)
P1 0.029(2) 0.029(2) 0.004(2) 0.000 0.000 0.0145(12)
P2 0.0070(13) 0.0070(13) 0.017(3) 0.000 0.000 0.0035(7)
P3 0.0146(12) 0.0146(12) 0.018(2) 0.000 0.000 0.0073(6)
O4 0.071(4) 0.071(4) 0.022(4) 0.000 0.000 0.036(2)
O5 0.071(4) 0.071(4) 0.022(4) 0.000 0.000 0.036(2)
O6 0.024(4) 0.024(4) 0.014(5) 0.000 0.000 0.012(2)

loop_
_atom_type_symbol
_atom_type_description
_atom_type_scat_dispersion_real
_atom_type_scat_dispersion_imag
_atom_type_scat_source
O O 0.0106 0.0060 'International Tables Vol C Tables 4.2.6.8 and 6.1.1.4'
Na Na 0.0362 0.0249 'International Tables Vol C Tables 4.2.6.8 and 6.1.1.4'
P P 0.1023 0.0942 'International Tables Vol C Tables 4.2.6.8 and 6.1.1.4'
Ca Ca 0.2262 0.3064 'International Tables Vol C Tables 4.2.6.8 and 6.1.1.4'
Ba Ba -0.3244 2.2819 'International Tables Vol C Tables 4.2.6.8 and 6.1.1.4'

loop_
_exptl_crystal_face_index_h
_exptl_crystal_face_index_k
_exptl_crystal_face_index_l
_exptl_crystal_face_perp_dist
-0.20 -0.22 23.07 0.0152
-0.47 0.92 -22.80 0.0137
0.20 0.22 -23.07 0.0152
1.88 -5.36 -1.18 0.0446
-3.62 -1.70 -1.75 0.0378
-5.35 3.56 -0.55 0.0241
-1.83 5.35 1.20 0.0287
1.63 3.67 1.76 0.0418
5.43 -2.50 0.94 0.0445
4.62 -4.81 -0.10 0.0353

loop_
_geom_angle_atom_site_label_1
_geom_angle_atom_site_label_2
_geom_angle_atom_site_label_3
_geom_angle
_geom_angle_site_symmetry_1
_geom_angle_site_symmetry_3
Na12 Na1 O1 75.8(4) . 2
Na12 Na1 O1 75.8(4) . 1_565
O1 Na1 O1 114.2(3) 2 1_565
Na12 Na1 O1 75.8(4) . 4_665
O1 Na1 O1 114.2(3) 2 4_665
O1 Na1 O1 114.2(3) 1_565 4_665
Na12 Na1 O2 148.6(3) . 4_565
O1 Na1 O2 92.5(4) 2 4_565
O1 Na1 O2 83.1(3) 1_565 4_565
O1 Na1 O2 134.8(6) 4_665 4_565
Na12 Na1 O2 148.6(3) . 2_665
O1 Na1 O2 134.8(6) 2 2_665
O1 Na1 O2 92.5(4) 1_565 2_665
O1 Na1 O2 83.1(3) 4_665 2_665
O2 Na1 O2 53.6(5) 4_565 2_665
Na12 Na1 O2 148.6(3) . .
O1 Na1 O2 83.1(3) 2 .
O1 Na1 O2 134.8(6) 1_565 .
O1 Na1 O2 92.5(4) 4_665 .
O2 Na1 O2 53.6(5) 4_565 .
O2 Na1 O2 53.6(5) 2_665 .
Na12 Na1 P1 180.000(2) . .
O1 Na1 P1 104.2(4) 2 .
O1 Na1 P1 104.2(4) 1_565 .
O1 Na1 P1 104.2(4) 4_665 .
O2 Na1 P1 31.4(3) 4_565 .
O2 Na1 P1 31.4(3) 2_665 .
O2 Na1 P1 31.4(3) . .
Na12 Na1 Ca4 105.2(3) . 1_565
O1 Na1 Ca4 89.6(3) 2 1_565
O1 Na1 Ca4 44.9(3) 1_565 1_565
O1 Na1 Ca4 155.2(3) 4_665 1_565
O2 Na1 Ca4 44.9(4) 4_565 1_565
O2 Na1 Ca4 84.7(4) 2_665 1_565
O2 Na1 Ca4 97.6(5) . 1_565
P1 Na1 Ca4 74.8(3) . 1_565
Na12 Na1 Na4 105.2(3) . 1_565
O1 Na1 Na4 89.6(3) 2 1_565
O1 Na1 Na4 44.9(3) 1_565 1_565
O1 Na1 Na4 155.2(3) 4_665 1_565
O2 Na1 Na4 44.9(4) 4_565 1_565
O2 Na1 Na4 84.7(4) 2_665 1_565
O2 Na1 Na4 97.6(5) . 1_565
P1 Na1 Na4 74.8(3) . 1_565
Ca4 Na1 Na4 0.0(5) 1_565 1_565
Na12 Na1 Na4 105.2(3) . .
O1 Na1 Na4 44.9(3) 2 .
O1 Na1 Na4 155.2(3) 1_565 .
O1 Na1 Na4 89.6(3) 4_665 .
O2 Na1 Na4 84.7(4) 4_565 .
O2 Na1 Na4 97.6(5) 2_665 .
O2 Na1 Na4 44.9(4) . .
P1 Na1 Na4 74.8(3) . .
Ca4 Na1 Na4 113.4(3) 1_565 .
Na4 Na1 Na4 113.4(3) 1_565 .
Na1 Na12 O1 85.1(4) . 1_565
Na1 Na12 O1 85.1(4) . 2
O1 Na12 O1 119.28(12) 1_565 2
Na1 Na12 O1 85.1(4) . 4_665
O1 Na12 O1 119.28(12) 1_565 4_665
O1 Na12 O1 119.28(12) 2 4_665
Na1 Na12 P2 96.8(3) . 3_554
O1 Na12 P2 145.8(3) 1_565 3_554
O1 Na12 P2 94.9(3) 2 3_554
O1 Na12 P2 28.2(3) 4_665 3_554
Na1 Na12 P2 96.8(3) . 3_454
O1 Na12 P2 94.9(3) 1_565 3_454
O1 Na12 P2 28.2(3) 2 3_454
O1 Na12 P2 145.8(3) 4_665 3_454
P2 Na12 P2 118.62(14) 3_554 3_454
Na1 Na12 P2 96.8(3) . 3_564
O1 Na12 P2 28.2(3) 1_565 3_564
O1 Na12 P2 145.8(3) 2 3_564
O1 Na12 P2 94.9(3) 4_665 3_564
P2 Na12 P2 118.62(14) 3_554 3_564
P2 Na12 P2 118.62(14) 3_454 3_564
Na1 Na12 Na4 62.5(4) . .
O1 Na12 Na4 139.2(6) 1_565 .
O1 Na12 Na4 39.7(3) 2 .
O1 Na12 Na4 83.9(3) 4_665 .
P2 Na12 Na4 67.32(11) 3_554 .
P2 Na12 Na4 67.32(11) 3_454 .
P2 Na12 Na4 159.3(7) 3_564 .
Na1 Na12 Ca4 62.5(4) . 1_565
O1 Na12 Ca4 39.7(3) 1_565 1_565
O1 Na12 Ca4 83.9(3) 2 1_565
O1 Na12 Ca4 139.2(6) 4_665 1_565
P2 Na12 Ca4 159.3(7) 3_554 1_565
P2 Na12 Ca4 67.32(11) 3_454 1_565
P2 Na12 Ca4 67.32(11) 3_564 1_565
Na4 Na12 Ca4 100.4(5) . 1_565
Na1 Na12 Na4 62.5(4) . 1_565
O1 Na12 Na4 39.7(3) 1_565 1_565
O1 Na12 Na4 83.9(3) 2 1_565
O1 Na12 Na4 139.2(6) 4_665 1_565
P2 Na12 Na4 159.3(7) 3_554 1_565
P2 Na12 Na4 67.32(11) 3_454 1_565
P2 Na12 Na4 67.32(11) 3_564 1_565
Na4 Na12 Na4 100.4(5) . 1_565
Ca4 Na12 Na4 0.0(5) 1_565 1_565
Na1 Na12 Ca4 62.5(4) . 1_665
O1 Na12 Ca4 83.9(3) 1_565 1_665
O1 Na12 Ca4 139.2(6) 2 1_665
O1 Na12 Ca4 39.7(3) 4_665 1_665
P2 Na12 Ca4 67.32(11) 3_554 1_665
P2 Na12 Ca4 159.3(7) 3_454 1_665
P2 Na12 Ca4 67.32(11) 3_564 1_665
Na4 Na12 Ca4 100.4(5) . 1_665
Ca4 Na12 Ca4 100.4(5) 1_565 1_665
Na4 Na12 Ca4 100.4(5) 1_565 1_665
O4 Na2 O5 180.000(5) . .
O4 Na2 O3 92.4(3) . 1_565
O5 Na2 O3 87.6(3) . 1_565
O4 Na2 O3 92.4(3) . 2
O5 Na2 O3 87.6(3) . 2
O3 Na2 O3 119.82(5) 1_565 2
O4 Na2 O3 92.4(3) . 4_665
O5 Na2 O3 87.6(3) . 4_665
O3 Na2 O3 119.82(5) 1_565 4_665
O3 Na2 O3 119.82(5) 2 4_665
O4 Na2 O3 92.1(3) . 4_565
O5 Na2 O3 87.9(3) . 4_565
O3 Na2 O3 65.9(2) 1_565 4_565
O3 Na2 O3 54.0(2) 2 4_565
O3 Na2 O3 172.6(4) 4_665 4_565
O4 Na2 O3 92.1(3) . 2_665
O5 Na2 O3 87.9(3) . 2_665
O3 Na2 O3 54.0(2) 1_565 2_665
O3 Na2 O3 172.6(4) 2 2_665
O3 Na2 O3 65.9(2) 4_665 2_665
O3 Na2 O3 119.87(4) 4_565 2_665
O4 Na2 O3 92.1(3) . .
O5 Na2 O3 87.9(3) . .
O3 Na2 O3 172.6(4) 1_565 .
O3 Na2 O3 65.9(2) 2 .
O3 Na2 O3 54.0(2) 4_665 .
O3 Na2 O3 119.87(4) 4_565 .
O3 Na2 O3 119.87(4) 2_665 .
O4 Na2 P3 83.52(17) . 3_554
O5 Na2 P3 96.48(17) . 3_554
O3 Na2 P3 146.67(13) 1_565 3_554
O3 Na2 P3 93.44(13) 2 3_554
O3 Na2 P3 28.21(14) 4_665 3_554
O3 Na2 P3 147.09(11) 4_565 3_554
O3 Na2 P3 92.93(11) 2_665 3_554
O3 Na2 P3 28.55(12) . 3_554
O4 Na2 P3 83.52(17) . 3_454
O5 Na2 P3 96.48(17) . 3_454
O3 Na2 P3 93.44(13) 1_565 3_454
O3 Na2 P3 28.21(14) 2 3_454
O3 Na2 P3 146.67(13) 4_665 3_454
O3 Na2 P3 28.55(12) 4_565 3_454
O3 Na2 P3 147.09(11) 2_665 3_454
O3 Na2 P3 92.93(11) . 3_454
P3 Na2 P3 118.74(7) 3_554 3_454
O4 Na2 P3 83.52(17) . 3_564
O5 Na2 P3 96.48(17) . 3_564
O3 Na2 P3 28.21(14) 1_565 3_564
O3 Na2 P3 146.67(13) 2 3_564
O3 Na2 P3 93.45(13) 4_665 3_564
O3 Na2 P3 92.93(11) 4_565 3_564
O3 Na2 P3 28.55(12) 2_665 3_564
O3 Na2 P3 147.09(12) . 3_564
P3 Na2 P3 118.74(7) 3_554 3_564
P3 Na2 P3 118.74(7) 3_454 3_564
O4 Na2 Ba2 57.63(11) . 1_565
O5 Na2 Ba2 122.37(11) . 1_565
O3 Na2 Ba2 46.9(3) 1_565 1_565
O3 Na2 Ba2 88.6(2) 2 1_565
O3 Na2 Ba2 140.9(3) 4_665 1_565
O3 Na2 Ba2 46.3(2) 4_565 1_565
O3 Na2 Ba2 88.82(17) 2_665 1_565
O3 Na2 Ba2 140.3(3) . 1_565
P3 Na2 Ba2 141.2(3) 3_554 1_565
P3 Na2 Ba2 61.31(8) 3_454 1_565
P3 Na2 Ba2 61.31(8) 3_564 1_565
O2 Na3 O2 118.56(15) 3 5_665
O2 Na3 O2 118.56(15) 3 6_565
O2 Na3 O2 118.56(14) 5_665 6_565
O2 Na3 O6 83.1(3) 3 .
O2 Na3 O6 83.1(3) 5_665 .
O2 Na3 O6 83.1(3) 6_565 .
O2 Na3 O1 78.7(3) 3 3
O2 Na3 O1 125.6(5) 5_665 3
O2 Na3 O1 86.1(4) 6_565 3
O6 Na3 O1 151.0(2) . 3
O2 Na3 O1 125.6(5) 3 6_565
O2 Na3 O1 86.1(4) 5_665 6_565
O2 Na3 O1 78.7(3) 6_565 6_565
O6 Na3 O1 151.0(2) . 6_565
O1 Na3 O1 49.7(4) 3 6_565
O2 Na3 O1 86.1(4) 3 5_665
O2 Na3 O1 78.7(3) 5_665 5_665
O2 Na3 O1 125.6(5) 6_565 5_665
O6 Na3 O1 151.0(2) . 5_665
O1 Na3 O1 49.7(4) 3 5_665
O1 Na3 O1 49.7(4) 6_565 5_665
O2 Na3 P2 96.9(3) 3 .
O2 Na3 P2 96.9(3) 5_665 .
O2 Na3 P2 96.9(3) 6_565 .
O6 Na3 P2 180.000(3) . .
O1 Na3 P2 29.0(2) 3 .
O1 Na3 P2 29.0(2) 6_565 .
O1 Na3 P2 29.0(2) 5_665 .
O2 Na3 P1 25.6(3) 3 3
O2 Na3 P1 93.1(3) 5_665 3
O2 Na3 P1 139.5(3) 6_565 3
O6 Na3 P1 76.02(17) . 3
O1 Na3 P1 95.7(2) 3 3
O1 Na3 P1 131.6(3) 6_565 3
O1 Na3 P1 82.6(2) 5_665 3
P2 Na3 P1 103.98(17) . 3
O2 Na3 P1 139.5(4) 3 3_565
O2 Na3 P1 25.6(3) 5_665 3_565
O2 Na3 P1 93.1(3) 6_565 3_565
O6 Na3 P1 76.02(18) . 3_565
O1 Na3 P1 131.6(3) 3 3_565
O1 Na3 P1 82.6(2) 6_565 3_565
O1 Na3 P1 95.7(2) 5_665 3_565
P2 Na3 P1 103.98(17) . 3_565
P1 Na3 P1 114.36(14) 3 3_565
O2 Na3 P1 93.1(3) 3 3_455
O2 Na3 P1 139.5(3) 5_665 3_455
O2 Na3 P1 25.6(3) 6_565 3_455
O6 Na3 P1 76.02(17) . 3_455
O1 Na3 P1 82.6(2) 3 3_455
O1 Na3 P1 95.7(2) 6_565 3_455
O1 Na3 P1 131.6(3) 5_665 3_455
P2 Na3 P1 103.98(18) . 3_455
P1 Na3 P1 114.36(14) 3 3_455
P1 Na3 P1 114.36(13) 3_565 3_455
O2 Na3 Na4 152.2(4) 3 3_565
O2 Na3 Na4 87.8(3) 5_665 3_565
O2 Na3 Na4 44.0(3) 6_565 3_565
O6 Na3 Na4 110.6(3) . 3_565
O1 Na3 Na4 78.5(3) 3 3_565
O1 Na3 Na4 41.9(3) 6_565 3_565
O1 Na3 Na4 91.2(3) 5_665 3_565
P2 Na3 Na4 69.4(3) . 3_565
P1 Na3 Na4 173.4(4) 3 3_565
P1 Na3 Na4 68.33(10) 3_565 3_565
P1 Na3 Na4 68.33(10) 3_455 3_565
O1 Na4 O1 85.0(6) . 4
O1 Na4 O1 85.0(6) . 2
O1 Na4 O1 85.0(6) 4 2
O1 Na4 O2 178.8(6) . 2
O1 Na4 O2 94.4(4) 4 2
O1 Na4 O2 96.0(4) 2 2
O1 Na4 O2 94.4(4) . 4
O1 Na4 O2 96.0(4) 4 4
O1 Na4 O2 178.8(6) 2 4
O2 Na4 O2 84.6(6) 2 4
O1 Na4 O2 96.0(4) . .
O1 Na4 O2 178.8(6) 4 .
O1 Na4 O2 94.4(4) 2 .
O2 Na4 O2 84.6(6) 2 .
O2 Na4 O2 84.6(6) 4 .
O1 Na4 Na1 124.7(7) . 1_445
O1 Na4 Na1 47.3(3) 4 1_445
O1 Na4 Na1 67.5(3) 2 1_445
O2 Na4 Na1 55.3(4) 2 1_445
O2 Na4 Na1 113.7(4) 4 1_445
O2 Na4 Na1 131.5(5) . 1_445
O1 Na4 Na1 67.5(3) . .
O1 Na4 Na1 124.7(7) 4 .
O1 Na4 Na1 47.3(3) 2 .
O2 Na4 Na1 113.7(4) 2 .
O2 Na4 Na1 131.5(5) 4 .
O2 Na4 Na1 55.3(4) . .
Na1 Na4 Na1 113.4(3) 1_445 .
O1 Na4 Na1 47.3(3) . 1_545
O1 Na4 Na1 67.5(3) 4 1_545
O1 Na4 Na1 124.7(7) 2 1_545
O2 Na4 Na1 131.5(5) 2 1_545
O2 Na4 Na1 55.3(4) 4 1_545
O2 Na4 Na1 113.7(4) . 1_545
Na1 Na4 Na1 113.4(3) 1_445 1_545
Na1 Na4 Na1 113.4(3) . 1_545
O1 Na4 Na3 60.6(3) . 3_554
O1 Na4 Na3 136.0(3) 4 3_554
O1 Na4 Na3 115.6(3) 2 3_554
O2 Na4 Na3 119.4(6) 2 3_554
O2 Na4 Na3 63.2(4) 4 3_554
O2 Na4 Na3 45.2(3) . 3_554
Na1 Na4 Na3 174.6(6) 1_445 3_554
Na1 Na4 Na3 68.92(11) . 3_554
Na1 Na4 Na3 68.92(11) 1_545 3_554
O1 Na4 Na3 115.6(3) . 3_444
O1 Na4 Na3 60.6(3) 4 3_444
O1 Na4 Na3 136.0(3) 2 3_444
O2 Na4 Na3 63.2(4) 2 3_444
O2 Na4 Na3 45.2(3) 4 3_444
O2 Na4 Na3 119.4(6) . 3_444
Na1 Na4 Na3 68.92(11) 1_445 3_444
Na1 Na4 Na3 174.6(6) . 3_444
Na1 Na4 Na3 68.92(11) 1_545 3_444
Na3 Na4 Na3 108.3(3) 3_554 3_444
O1 Na4 Na3 136.0(3) . 3_454
O1 Na4 Na3 115.6(3) 4 3_454
O1 Na4 Na3 60.6(3) 2 3_454
O2 Na4 Na3 45.2(3) 2 3_454
O2 Na4 Na3 119.4(6) 4 3_454
O2 Na4 Na3 63.2(4) . 3_454
Na1 Na4 Na3 68.92(11) 1_445 3_454
Na1 Na4 Na3 68.92(11) . 3_454
Na1 Na4 Na3 174.6(6) 1_545 3_454
Na3 Na4 Na3 108.3(3) 3_554 3_454
Na3 Na4 Na3 108.3(3) 3_444 3_454
O3 Ba1 O3 66.6(3) 6_554 5_554
O3 Ba1 O3 66.6(3) 6_554 3_554
O3 Ba1 O3 66.6(3) 5_554 3_554
O3 Ba1 O1 167.2(3) 6_554 2
O3 Ba1 O1 122.5(3) 5_554 2
O3 Ba1 O1 107.3(3) 3_554 2
O3 Ba1 O1 122.5(3) 6_554 4
O3 Ba1 O1 107.3(3) 5_554 4
O3 Ba1 O1 167.2(3) 3_554 4
O1 Ba1 O1 65.6(3) 2 4
O3 Ba1 O1 107.3(3) 6_554 .
O3 Ba1 O1 167.2(3) 5_554 .
O3 Ba1 O1 122.5(3) 3_554 .
O1 Ba1 O1 65.6(3) 2 .
O1 Ba1 O1 65.6(3) 4 .
O3 Ba1 O5 69.6(4) 6_554 3_554
O3 Ba1 O5 131.5(5) 5_554 3_554
O3 Ba1 O5 77.9(4) 3_554 3_554
O1 Ba1 O5 98.4(4) 2 3_554
O1 Ba1 O5 113.1(5) 4 3_554
O1 Ba1 O5 49.9(4) . 3_554
O3 Ba1 O5 77.9(4) 6_554 3_444
O3 Ba1 O5 69.6(4) 5_554 3_444
O3 Ba1 O5 131.5(5) 3_554 3_444
O1 Ba1 O5 113.1(5) 2 3_444
O1 Ba1 O5 49.9(4) 4 3_444
O1 Ba1 O5 98.4(4) . 3_444
O5 Ba1 O5 119.81(7) 3_554 3_444
O3 Ba1 O5 131.5(5) 6_554 3_454
O3 Ba1 O5 77.9(4) 5_554 3_454
O3 Ba1 O5 69.6(4) 3_554 3_454
O1 Ba1 O5 49.9(4) 2 3_454
O1 Ba1 O5 98.4(4) 4 3_454
O1 Ba1 O5 113.1(5) . 3_454
O5 Ba1 O5 119.80(7) 3_554 3_454
O5 Ba1 O5 119.80(7) 3_444 3_454
O3 Ba1 P2 91.3(2) 6_554 3_554
O3 Ba1 P2 156.5(3) 5_554 3_554
O3 Ba1 P2 98.36(19) 3_554 3_554
O1 Ba1 P2 78.2(2) 2 3_554
O1 Ba1 P2 90.8(2) 4 3_554
O1 Ba1 P2 25.4(2) . 3_554
O5 Ba1 P2 25.3(4) 3_554 3_554
O5 Ba1 P2 114.9(3) 3_444 3_554
O5 Ba1 P2 114.9(3) 3_454 3_554
O3 Ba1 P2 98.37(19) 6_554 3_444
O3 Ba1 P2 91.3(2) 5_554 3_444
O3 Ba1 P2 156.5(3) 3_554 3_444
O1 Ba1 P2 90.8(2) 2 3_444
O1 Ba1 P2 25.4(2) 4 3_444
O1 Ba1 P2 78.2(2) . 3_444
O5 Ba1 P2 114.9(3) 3_554 3_444
O5 Ba1 P2 25.3(4) 3_444 3_444
O5 Ba1 P2 114.9(3) 3_454 3_444
P2 Ba1 P2 99.92(17) 3_554 3_444
O3 Ba1 P2 156.5(3) 6_554 3_454
O3 Ba1 P2 98.36(19) 5_554 3_454
O3 Ba1 P2 91.3(2) 3_554 3_454
O1 Ba1 P2 25.4(2) 2 3_454
O1 Ba1 P2 78.2(2) 4 3_454
O1 Ba1 P2 90.8(2) . 3_454
O5 Ba1 P2 114.9(3) 3_554 3_454
O5 Ba1 P2 114.9(3) 3_444 3_454
O5 Ba1 P2 25.3(4) 3_454 3_454
P2 Ba1 P2 99.92(17) 3_554 3_454
P2 Ba1 P2 99.92(17) 3_444 3_454
O3 Ba2 O3 66.7(3) 2 4
O3 Ba2 O3 66.7(3) 2 .
O3 Ba2 O3 66.7(3) 4 .
O3 Ba2 O2 114.9(3) 2 .
O3 Ba2 O2 177.3(4) 4 .
O3 Ba2 O2 111.6(3) . .
O3 Ba2 O2 111.6(3) 2 2
O3 Ba2 O2 114.9(3) 4 2
O3 Ba2 O2 177.3(4) . 2
O2 Ba2 O2 66.9(4) . 2
O3 Ba2 O2 177.3(4) 2 4
O3 Ba2 O2 111.6(3) 4 4
O3 Ba2 O2 114.9(3) . 4
O2 Ba2 O2 66.9(4) . 4
O2 Ba2 O2 66.9(4) 2 4
O3 Ba2 O6 102.9(3) 2 3_554
O3 Ba2 O6 111.3(3) 4 3_554
O3 Ba2 O6 49.3(3) . 3_554
O2 Ba2 O6 66.4(3) . 3_554
O2 Ba2 O6 130.2(3) 2 3_554
O2 Ba2 O6 79.7(3) 4 3_554
O3 Ba2 O6 111.3(3) 2 3_444
O3 Ba2 O6 49.3(3) 4 3_444
O3 Ba2 O6 102.9(3) . 3_444
O2 Ba2 O6 130.2(3) . 3_444
O2 Ba2 O6 79.7(3) 2 3_444
O2 Ba2 O6 66.4(3) 4 3_444
O6 Ba2 O6 119.92(2) 3_554 3_444
O3 Ba2 O6 49.3(3) 2 3_454
O3 Ba2 O6 102.9(3) 4 3_454
O3 Ba2 O6 111.3(3) . 3_454
O2 Ba2 O6 79.7(3) . 3_454
O2 Ba2 O6 66.4(3) 2 3_454
O2 Ba2 O6 130.2(3) 4 3_454
O6 Ba2 O6 119.92(2) 3_554 3_454
O6 Ba2 O6 119.92(2) 3_444 3_454
O3 Ba2 O4 78.6(3) 2 1_445
O3 Ba2 O4 70.3(3) 4 1_445
O3 Ba2 O4 132.5(5) . 1_445
O2 Ba2 O4 112.0(4) . 1_445
O2 Ba2 O4 48.0(4) 2 1_445
O2 Ba2 O4 98.8(4) 4 1_445
O6 Ba2 O4 178.1(6) 3_554 1_445
O6 Ba2 O4 60.19(2) 3_444 1_445
O6 Ba2 O4 60.19(2) 3_454 1_445
O3 Ba2 O4 70.3(3) 2 .
O3 Ba2 O4 132.5(5) 4 .
O3 Ba2 O4 78.6(3) . .
O2 Ba2 O4 48.0(4) . .
O2 Ba2 O4 98.8(4) 2 .
O2 Ba2 O4 112.0(4) 4 .
O6 Ba2 O4 60.19(2) 3_554 .
O6 Ba2 O4 178.1(6) 3_444 .
O6 Ba2 O4 60.19(2) 3_454 .
O4 Ba2 O4 119.63(8) 1_445 .
O3 Ba2 O4 132.5(5) 2 1_545
O3 Ba2 O4 78.6(3) 4 1_545
O3 Ba2 O4 70.3(3) . 1_545
O2 Ba2 O4 98.8(4) . 1_545
O2 Ba2 O4 112.0(4) 2 1_545
O2 Ba2 O4 48.0(4) 4 1_545
O6 Ba2 O4 60.19(2) 3_554 1_545
O6 Ba2 O4 60.19(2) 3_444 1_545
O6 Ba2 O4 178.1(6) 3_454 1_545
O4 Ba2 O4 119.63(8) 1_445 1_545
O4 Ba2 O4 119.63(8) . 1_545
O2 P1 O2 109.7(5) . 4_565
O2 P1 O2 109.7(5) . 2_665
O2 P1 O2 109.7(5) 4_565 2_665
O2 P1 O4 109.3(5) . .
O2 P1 O4 109.3(5) 4_565 .
O2 P1 O4 109.3(5) 2_665 .
O2 P1 Na1 70.7(5) . .
O2 P1 Na1 70.7(5) 4_565 .
O2 P1 Na1 70.7(5) 2_665 .
O4 P1 Na1 180.000(2) . .
O2 P1 Na3 43.4(5) . 3_554
O2 P1 Na3 143.7(6) 4_565 3_554
O2 P1 Na3 71.5(5) 2_665 3_554
O4 P1 Na3 103.98(17) . 3_554
Na1 P1 Na3 76.02(17) . 3_554
O2 P1 Na3 71.5(5) . 3_454
O2 P1 Na3 43.4(5) 4_565 3_454
O2 P1 Na3 143.7(6) 2_665 3_454
O4 P1 Na3 103.98(17) . 3_454
Na1 P1 Na3 76.02(17) . 3_454
Na3 P1 Na3 114.36(13) 3_554 3_454
O2 P1 Na3 143.7(6) . 3_564
O2 P1 Na3 71.5(5) 4_565 3_564
O2 P1 Na3 43.4(5) 2_665 3_564
O4 P1 Na3 103.98(17) . 3_564
Na1 P1 Na3 76.02(17) . 3_564
Na3 P1 Na3 114.36(13) 3_554 3_564
Na3 P1 Na3 114.36(13) 3_454 3_564
O2 P1 Ba2 49.9(5) . .
O2 P1 Ba2 111.9(5) 4_565 .
O2 P1 Ba2 138.0(5) 2_665 .
O4 P1 Ba2 61.51(13) . .
Na1 P1 Ba2 118.49(13) . .
Na3 P1 Ba2 71.87(8) 3_554 .
Na3 P1 Ba2 71.87(8) 3_454 .
Na3 P1 Ba2 165.5(3) 3_564 .
O2 P1 Ba2 138.0(5) . 1_565
O2 P1 Ba2 49.9(5) 4_565 1_565
O2 P1 Ba2 111.9(5) 2_665 1_565
O4 P1 Ba2 61.51(13) . 1_565
Na1 P1 Ba2 118.49(13) . 1_565
Na3 P1 Ba2 165.5(3) 3_554 1_565
Na3 P1 Ba2 71.87(8) 3_454 1_565
Na3 P1 Ba2 71.87(8) 3_564 1_565
Ba2 P1 Ba2 99.13(16) . 1_565
O2 P1 Ba2 111.9(5) . 1_665
O2 P1 Ba2 138.0(5) 4_565 1_665
O2 P1 Ba2 49.9(5) 2_665 1_665
O4 P1 Ba2 61.51(13) . 1_665
Na1 P1 Ba2 118.49(13) . 1_665
Na3 P1 Ba2 71.87(8) 3_554 1_665
Na3 P1 Ba2 165.5(3) 3_454 1_665
Na3 P1 Ba2 71.87(8) 3_564 1_665
Ba2 P1 Ba2 99.13(16) . 1_665
Ba2 P1 Ba2 99.13(16) 1_565 1_665
O5 P2 O1 111.5(5) . 6_565
O5 P2 O1 111.5(5) . 3
O1 P2 O1 107.4(5) 6_565 3
O5 P2 O1 111.5(5) . 5_665
O1 P2 O1 107.4(5) 6_565 5_665
O1 P2 O1 107.4(5) 3 5_665
O5 P2 Na12 96.8(3) . 3
O1 P2 Na12 147.5(6) 6_565 3
O1 P2 Na12 74.8(4) 3 3
O1 P2 Na12 44.7(4) 5_665 3
O5 P2 Na12 96.8(3) . 3_565
O1 P2 Na12 44.7(4) 6_565 3_565
O1 P2 Na12 147.5(6) 3 3_565
O1 P2 Na12 74.8(4) 5_665 3_565
Na12 P2 Na12 118.62(14) 3 3_565
O5 P2 Na12 96.8(3) . 3_455
O1 P2 Na12 74.8(4) 6_565 3_455
O1 P2 Na12 44.7(4) 3 3_455
O1 P2 Na12 147.5(6) 5_665 3_455
Na12 P2 Na12 118.62(14) 3 3_455
Na12 P2 Na12 118.62(14) 3_565 3_455
O5 P2 Na3 180.000(4) . .
O1 P2 Na3 68.5(5) 6_565 .
O1 P2 Na3 68.5(5) 3 .
O1 P2 Na3 68.5(5) 5_665 .
Na12 P2 Na3 83.2(3) 3 .
Na12 P2 Na3 83.2(3) 3_565 .
Na12 P2 Na3 83.2(3) 3_455 .
O5 P2 Na1 110.3(2) . 3
O1 P2 Na1 135.3(5) 6_565 3
O1 P2 Na1 70.5(4) 3 3
O1 P2 Na1 40.7(4) 5_665 3
Na12 P2 Na1 13.5(4) 3 3
Na12 P2 Na1 115.13(18) 3_565 3
Na12 P2 Na1 115.13(18) 3_455 3
Na3 P2 Na1 69.7(2) . 3
O5 P2 Na1 110.3(2) . 3_565
O1 P2 Na1 40.7(4) 6_565 3_565
O1 P2 Na1 135.3(5) 3 3_565
O1 P2 Na1 70.5(4) 5_665 3_565
Na12 P2 Na1 115.13(18) 3 3_565
Na12 P2 Na1 13.5(4) 3_565 3_565
Na12 P2 Na1 115.13(18) 3_455 3_565
Na3 P2 Na1 69.7(2) . 3_565
Na1 P2 Na1 108.7(2) 3 3_565
O5 P2 Na1 110.3(2) . 3_455
O1 P2 Na1 70.5(4) 6_565 3_455
O1 P2 Na1 40.7(4) 3 3_455
O1 P2 Na1 135.3(5) 5_665 3_455
Na12 P2 Na1 115.13(18) 3 3_455
Na12 P2 Na1 115.13(18) 3_565 3_455
Na12 P2 Na1 13.5(4) 3_455 3_455
Na3 P2 Na1 69.7(2) . 3_455
Na1 P2 Na1 108.7(2) 3 3_455
Na1 P2 Na1 108.7(2) 3_565 3_455
O5 P2 Ba1 62.13(13) . 3_565
O1 P2 Ba1 51.8(4) 6_565 3_565
O1 P2 Ba1 111.5(4) 3 3_565
O1 P2 Ba1 140.0(4) 5_665 3_565
Na12 P2 Ba1 158.9(4) 3 3_565
Na12 P2 Ba1 67.45(17) 3_565 3_565
Na12 P2 Ba1 67.45(17) 3_455 3_565
Na3 P2 Ba1 117.87(13) . 3_565
Na1 P2 Ba1 172.4(3) 3 3_565
Na1 P2 Ba1 75.36(12) 3_565 3_565
Na1 P2 Ba1 75.36(12) 3_455 3_565
O3 P3 O3 111.1(5) 5_665 3
O3 P3 O3 111.1(5) 5_665 6_565
O3 P3 O3 111.1(5) 3 6_565
O3 P3 O6 107.7(5) 5_665 .
O3 P3 O6 107.7(5) 3 .
O3 P3 O6 107.7(5) 6_565 .
O3 P3 Na2 51.2(3) 5_665 3
O3 P3 Na2 67.8(3) 3 3
O3 P3 Na2 154.3(6) 6_565 3
O6 P3 Na2 96.48(17) . 3
O3 P3 Ca2 51.2(3) 5_665 3
O3 P3 Ca2 67.8(3) 3 3
O3 P3 Ca2 154.3(6) 6_565 3
O6 P3 Ca2 96.48(17) . 3
Na2 P3 Ca2 0.0(3) 3 3
O3 P3 Na2 67.8(3) 5_665 3_565
O3 P3 Na2 154.3(6) 3 3_565
O3 P3 Na2 51.2(3) 6_565 3_565
O6 P3 Na2 96.48(17) . 3_565
Na2 P3 Na2 118.75(7) 3 3_565
Ca2 P3 Na2 118.75(7) 3 3_565
O3 P3 Ca2 67.8(3) 5_665 3_565
O3 P3 Ca2 154.3(6) 3 3_565
O3 P3 Ca2 51.2(3) 6_565 3_565
O6 P3 Ca2 96.48(17) . 3_565
Na2 P3 Ca2 118.75(7) 3 3_565
Ca2 P3 Ca2 118.75(7) 3 3_565
Na2 P3 Ca2 0.0(3) 3_565 3_565
O3 P3 Ca2 154.3(6) 5_665 3_455
O3 P3 Ca2 51.2(3) 3 3_455
O3 P3 Ca2 67.8(3) 6_565 3_455
O6 P3 Ca2 96.48(17) . 3_455
Na2 P3 Ca2 118.75(7) 3 3_455
Ca2 P3 Ca2 118.75(7) 3 3_455
Na2 P3 Ca2 118.74(7) 3_565 3_455
Ca2 P3 Ca2 118.74(7) 3_565 3_455
O3 P3 Na2 154.3(6) 5_665 3_455
O3 P3 Na2 51.2(3) 3 3_455
O3 P3 Na2 67.8(3) 6_565 3_455
O6 P3 Na2 96.48(17) . 3_455
Na2 P3 Na2 118.75(7) 3 3_455
Ca2 P3 Na2 118.75(7) 3 3_455
Na2 P3 Na2 118.74(7) 3_565 3_455
Ca2 P3 Na2 118.74(7) 3_565 3_455
Ca2 P3 Na2 0.0 3_455 3_455
O3 P3 Ba2 132.0(3) 5_665 3_565
O3 P3 Ba2 116.6(3) 3 3_565
O3 P3 Ba2 46.0(5) 6_565 3_565
O6 P3 Ba2 62.52(7) . 3_565
Na2 P3 Ba2 159.0(2) 3 3_565
Ca2 P3 Ba2 159.0(2) 3 3_565
Na2 P3 Ba2 67.13(9) 3_565 3_565
Ca2 P3 Ba2 67.13(9) 3_565 3_565
Ca2 P3 Ba2 67.13(9) 3_455 3_565
Na2 P3 Ba2 67.13(9) 3_455 3_565
O3 P3 Ba2 116.6(3) 5_665 3
O3 P3 Ba2 46.0(5) 3 3
O3 P3 Ba2 132.0(3) 6_565 3
O6 P3 Ba2 62.52(7) . 3
Na2 P3 Ba2 67.13(9) 3 3
Ca2 P3 Ba2 67.13(9) 3 3
Na2 P3 Ba2 159.0(2) 3_565 3
Ca2 P3 Ba2 159.0(2) 3_565 3
Ca2 P3 Ba2 67.13(9) 3_455 3
Na2 P3 Ba2 67.13(9) 3_455 3
Ba2 P3 Ba2 100.40(8) 3_565 3
P2 O1 Na4 149.5(6) 3_554 .
P2 O1 Na12 107.1(5) 3_554 1_545
Na4 O1 Na12 99.9(4) . 1_545
P2 O1 Na1 114.0(5) 3_554 1_545
Na4 O1 Na1 87.8(4) . 1_545
Na12 O1 Na1 19.1(5) 1_545 1_545
P2 O1 Ba1 102.8(5) 3_554 .
Na4 O1 Ba1 90.0(5) . .
Na12 O1 Ba1 91.7(4) 1_545 .
Na1 O1 Ba1 106.5(4) 1_545 .
P2 O1 Na3 82.5(5) 3_554 3_554
Na4 O1 Na3 77.5(4) . 3_554
Na12 O1 Na3 104.2(4) 1_545 3_554
Na1 O1 Na3 87.2(4) 1_545 3_554
Ba1 O1 Na3 161.2(4) . 3_554
P1 O2 Na4 149.7(8) . .
P1 O2 Na3 111.1(6) . 3_554
Na4 O2 Na3 90.8(5) . 3_554
P1 O2 Na1 77.9(6) . .
Na4 O2 Na1 79.9(4) . .
Na3 O2 Na1 94.2(4) 3_554 .
P1 O2 Ba2 106.4(6) . .
Na4 O2 Ba2 89.5(5) . .
Na3 O2 Ba2 99.6(5) 3_554 .
Na1 O2 Ba2 162.7(5) . .
P3 O3 Ca2 100.6(3) 3_554 1_545
P3 O3 Na2 100.6(3) 3_554 1_545
Ca2 O3 Na2 0.0(4) 1_545 1_545
P3 O3 Ba2 110.2(7) 3_554 .
Ca2 O3 Ba2 90.7(3) 1_545 .
Na2 O3 Ba2 90.7(3) 1_545 .
P3 O3 Ba1 144.7(7) 3_554 3
Ca2 O3 Ba1 94.5(3) 1_545 3
Na2 O3 Ba1 94.5(3) 1_545 3
Ba2 O3 Ba1 101.26(17) . 3
P3 O3 Na2 83.7(3) 3_554 .
Ca2 O3 Na2 172.6(4) 1_545 .
Na2 O3 Na2 172.6(4) 1_545 .
Ba2 O3 Na2 82.0(3) . .
Ba1 O3 Na2 85.3(2) 3 .
P1 O4 Na2 180.000(2) . .
P1 O4 Ba2 93.5(4) . 1_565
Na2 O4 Ba2 86.5(4) . 1_565
P1 O4 Ba2 93.5(4) . .
Na2 O4 Ba2 86.5(4) . .
Ba2 O4 Ba2 119.63(8) 1_565 .
P1 O4 Ba2 93.5(4) . 1_665
Na2 O4 Ba2 86.5(4) . 1_665
Ba2 O4 Ba2 119.63(8) 1_565 1_665
Ba2 O4 Ba2 119.63(8) . 1_665
P2 O5 Na2 180.000(2) . .
P2 O5 Ba1 92.5(4) . 3_565
Na2 O5 Ba1 87.5(4) . 3_565
P2 O5 Ba1 92.5(4) . 3
Na2 O5 Ba1 87.5(4) . 3
Ba1 O5 Ba1 119.80(7) 3_565 3
P2 O5 Ba1 92.5(4) . 3_665
Na2 O5 Ba1 87.5(4) . 3_665
Ba1 O5 Ba1 119.80(7) 3_565 3_665
Ba1 O5 Ba1 119.80(7) 3 3_665
P3 O6 Na3 180.000(3) . .
P3 O6 Ba2 91.6(2) . 3_565
Na3 O6 Ba2 88.4(2) . 3_565
P3 O6 Ba2 91.6(2) . 3_665
Na3 O6 Ba2 88.4(2) . 3_665
Ba2 O6 Ba2 119.92(2) 3_565 3_665
P3 O6 Ba2 91.6(2) . 3
Na3 O6 Ba2 88.4(2) . 3
Ba2 O6 Ba2 119.92(2) 3_565 3
Ba2 O6 Ba2 119.92(2) 3_665 3

loop_
_geom_bond_atom_site_label_1
_geom_bond_atom_site_label_2
_geom_bond_distance
_geom_bond_site_symmetry_2
Na1 Na12 0.79(2) .
Na1 O1 2.398(10) 2
Na1 O1 2.398(10) 1_565
Na1 O1 2.398(10) 4_665
Na1 O2 2.722(16) 4_565
Na1 O2 2.722(16) 2_665
Na1 O2 2.722(16) .
Na1 P1 2.819(14) .
Na1 Ca4 3.261(5) 1_565
Na1 Na4 3.261(5) 1_565
Na1 Na4 3.261(5) .
Na12 O1 2.333(10) 1_565
Na12 O1 2.333(10) 2
Na12 O1 2.333(10) 4_665
Na12 P2 3.170(2) 3_554
Na12 P2 3.170(2) 3_454
Na12 P2 3.170(2) 3_564
Na12 Na4 3.549(12) .
Na12 Ca4 3.549(12) 1_565
Na12 Na4 3.549(12) 1_565
Na12 Ca4 3.549(12) 1_665
Na2 O4 2.19(2) .
Na2 O5 2.36(2) .
Na2 O3 2.512(7) 1_565
Na2 O3 2.512(8) 2
Na2 O3 2.512(7) 4_665
Na2 O3 2.951(8) 4_565
Na2 O3 2.951(8) 2_665
Na2 O3 2.951(8) .
Na2 P3 3.1676(11) 3_554
Na2 P3 3.1677(11) 3_454
Na2 P3 3.1677(11) 3_564
Na2 Ba2 3.726(4) 1_565
Na3 O2 2.387(13) 3
Na3 O2 2.387(13) 5_665
Na3 O2 2.387(13) 6_565
Na3 O6 2.581(14) .
Na3 O1 3.001(13) 3
Na3 O1 3.001(12) 6_565
Na3 O1 3.001(12) 5_665
Na3 P2 3.198(10) .
Na3 P1 3.243(2) 3
Na3 P1 3.243(2) 3_565
Na3 P1 3.243(2) 3_455
Na3 Na4 3.362(6) 3_565
Na4 O1 2.303(14) .
Na4 O1 2.303(14) 4
Na4 O1 2.303(14) 2
Na4 O2 2.337(16) 2
Na4 O2 2.337(16) 4
Na4 O2 2.337(16) .
Na4 Na1 3.261(5) 1_445
Na4 Na1 3.261(5) 1_545
Na4 Na3 3.362(6) 3_554
Na4 Na3 3.362(6) 3_444
Na4 Na3 3.362(6) 3_454
Ba1 O3 2.726(10) 6_554
Ba1 O3 2.726(10) 5_554
Ba1 O3 2.726(10) 3_554
Ba1 O1 2.870(10) 2
Ba1 O1 2.870(10) 4
Ba1 O1 2.870(10) .
Ba1 O5 3.1505(11) 3_554
Ba1 O5 3.1505(11) 3_444
Ba1 O5 3.1506(11) 3_454
Ba1 P2 3.560(4) 3_554
Ba1 P2 3.560(4) 3_444
Ba1 P2 3.560(4) 3_454
Ba2 O3 2.720(11) 2
Ba2 O3 2.720(11) 4
Ba2 O3 2.720(11) .
Ba2 O2 2.855(12) .
Ba2 O2 2.855(12) 2
Ba2 O2 2.855(12) 4
Ba2 O6 3.1487(4) 3_554
Ba2 O6 3.1487(4) 3_444
Ba2 O6 3.1487(4) 3_454
Ba2 O4 3.1534(13) 1_445
Ba2 O4 3.1534(14) .
Ba2 O4 3.1534(13) 1_545
P1 O2 1.500(14) .
P1 O2 1.500(14) 4_565
P1 O2 1.501(14) 2_665
P1 O4 1.514(19) .
P1 Na3 3.243(2) 3_554
P1 Na3 3.243(2) 3_454
P1 Na3 3.243(2) 3_564
P1 Ba2 3.581(4) 1_565
P1 Ba2 3.581(4) 1_665
P2 O5 1.52(2) .
P2 O1 1.566(11) 6_565
P2 O1 1.566(11) 3
P2 O1 1.566(11) 5_665
P2 Na12 3.170(2) 3
P2 Na12 3.170(2) 3_565
P2 Na12 3.170(2) 3_455
P2 Na1 3.355(5) 3
P2 Na1 3.355(5) 3_565
P2 Na1 3.355(5) 3_455
P2 Ba1 3.560(4) 3_565
P3 O3 1.523(6) 5_665
P3 O3 1.523(7) 3
P3 O3 1.523(6) 6_565
P3 O6 1.548(12) .
P3 Na2 3.1676(11) 3
P3 Ca2 3.1676(11) 3
P3 Na2 3.1677(11) 3_565
P3 Ca2 3.1677(11) 3_565
P3 Ca2 3.1676(11) 3_455
P3 Na2 3.1676(11) 3_455
P3 Ba2 3.548(2) 3_565
P3 Ba2 3.548(2) 3
O1 P2 1.566(11) 3_554
O1 Na12 2.333(10) 1_545
O1 Na1 2.398(10) 1_545
O1 Na3 3.001(12) 3_554
O2 Na3 2.387(13) 3_554
O3 P3 1.523(6) 3_554
O3 Ca2 2.512(7) 1_545
O3 Na2 2.512(7) 1_545
O3 Ba1 2.726(10) 3
O4 Ba2 3.1534(13) 1_565
O4 Ba2 3.1534(13) 1_665
O5 Ba1 3.1505(11) 3_565
O5 Ba1 3.1505(11) 3
O5 Ba1 3.1505(11) 3_665
O6 Ba2 3.1487(4) 3_565
O6 Ba2 3.1487(4) 3_665
O6 Ba2 3.1487(4) 3
